data_7720009
loop_
_publ_author_name
'Dey, Bijoy'
'Titis, Jan'
'Mehta, Sakshi'
'Mondal, Abhishake'
'Chandrasekhar, Vadapalli'

_publ_section_title
;
 Thermal Monomerization Unlocks 3/2&#x2194;5/2 Spin Crossover in a
 Kinetically Trapped High Spin Fe(III) Dimer
;
_journal_name_full 'Dalton Transactions'
_journal_paper_doi 10.1039/D5DT02175H
_journal_year 2026
_chemical_formula_moiety 'C38 H44 Fe2 N6 O6 Se2, C H4 O'
_chemical_formula_sum 'C39 H48 Fe2 N6 O7 Se2'
_chemical_formula_weight 982.45
_space_group_crystal_system triclinic
_space_group_IT_number 2
_space_group_name_Hall '-P 1'
_space_group_name_H-M_alt 'P -1'
_atom_sites_solution_hydrogens geom
_atom_sites_solution_primary dual
_audit_creation_date 2025-03-28
_audit_creation_method
;
Olex2 1.5
(compiled 2023.03.06 svn.rbb2c1857 for OlexSys, GUI svn.r6748)
;
_audit_update_record
;
2025-08-18 deposited with the CCDC.	2025-12-10 downloaded from the CCDC.
;
_cell_angle_alpha 73.820(4)
_cell_angle_beta 74.571(4)
_cell_angle_gamma 63.611(5)
_cell_formula_units_Z 2
_cell_length_a 11.0509(6)
_cell_length_b 11.3802(6)
_cell_length_c 19.4658(7)
_cell_measurement_reflns_used 13984
_cell_measurement_temperature 100(10)
_cell_measurement_theta_max 28.2020
_cell_measurement_theta_min 2.7700
_cell_volume 2077.1(2)
_computing_cell_refinement 'CrysAlisPro 1.171.39.29d (Rigaku OD, 2017)'
_computing_data_collection 'CrysAlisPro 1.171.39.29d (Rigaku OD, 2017)'
_computing_data_reduction 'CrysAlisPro 1.171.39.29d (Rigaku OD, 2017)'
_computing_molecular_graphics 'Olex2 1.5 (Dolomanov et al., 2009)'
_computing_publication_material 'Olex2 1.5 (Dolomanov et al., 2009)'
_computing_structure_refinement 'SHELXL 2018/3 (Sheldrick, 2015)'
_computing_structure_solution 'SHELXT 2018/2 (Sheldrick, 2018)'
_diffrn_ambient_environment N~2~
_diffrn_ambient_temperature 100(10)
_diffrn_detector 'CCD plate'
_diffrn_measured_fraction_theta_full 0.998
_diffrn_measured_fraction_theta_max 0.879
_diffrn_measurement_details
;
List of Runs (angles in degrees, time in seconds):

  # Type    Start    End  Width  t~exp~   \w     \q     \k     \f   Frames
#--------------------------------------------------------------------------
  1  \w      4.00  29.00   0.50   30.00    --    7.10  32.00 -83.00   50
  2  \w    -63.00 -37.00   0.50   30.00    --    7.10 -32.00 117.00   52
  3  \w     51.00  77.00   0.50   30.00    --   -7.50  32.00 -83.00   52
  4  \w    -45.00  22.00   0.50   30.00    --   -7.50 -32.00 117.00  134
  5  \w     50.00  96.00   0.50   30.00    --    7.10  77.00 150.00   92
  6  \w     50.00  94.00   0.50   30.00    --    7.10  77.00-150.00   88
  7  \w     50.00  96.00   0.50   30.00    --    7.10  77.00-120.00   92
  8  \w     59.00  95.00   0.50   30.00    --    7.10  77.00 -90.00   72
  9  \w    -96.00  -4.00   0.50   30.00    --   -7.50 -38.00 -60.00  184
 10  \w      5.00  30.00   0.50   30.00    --   -7.50 -38.00 -60.00   50
 11  \w    -51.00  27.00   0.50   30.00    --   -7.50 -77.00 150.00  156
 12  \w    -54.00  35.00   0.50   30.00    --   -7.50 -82.00  60.00  178
 13  \w    -60.00  31.00   0.50   30.00    --   -7.50 -82.00 -30.00  182
;
_diffrn_measurement_device 'four-circle diffractometer'
_diffrn_measurement_device_type 'XtaLAB AFC12 (RINC): Kappa single'
_diffrn_measurement_method '\w scans'
_diffrn_orient_matrix_type 'CrysAlisPro convention (1999,Acta A55,543-557)'
_diffrn_orient_matrix_UB_11 -0.0185829000
_diffrn_orient_matrix_UB_12 -0.0552302000
_diffrn_orient_matrix_UB_13 0.0150323000
_diffrn_orient_matrix_UB_21 0.0686258000
_diffrn_orient_matrix_UB_22 -0.0416430000
_diffrn_orient_matrix_UB_23 0.0049718000
_diffrn_orient_matrix_UB_31 -0.0149390000
_diffrn_orient_matrix_UB_32 0.0151517000
_diffrn_orient_matrix_UB_33 0.0350608000
_diffrn_radiation_monochromator graphite
_diffrn_radiation_probe x-ray
_diffrn_radiation_type 'Mo K\a'
_diffrn_radiation_wavelength 0.71073
_diffrn_reflns_av_R_equivalents 0.0397
_diffrn_reflns_av_unetI/netI 0.0420
_diffrn_reflns_Laue_measured_fraction_full 0.998
_diffrn_reflns_Laue_measured_fraction_max 0.879
_diffrn_reflns_limit_h_max 14
_diffrn_reflns_limit_h_min -14
_diffrn_reflns_limit_k_max 14
_diffrn_reflns_limit_k_min -15
_diffrn_reflns_limit_l_max 20
_diffrn_reflns_limit_l_min -25
_diffrn_reflns_number 40336
_diffrn_reflns_point_group_measured_fraction_full 0.998
_diffrn_reflns_point_group_measured_fraction_max 0.879
_diffrn_reflns_theta_full 25.242
_diffrn_reflns_theta_max 28.908
_diffrn_reflns_theta_min 2.604
_diffrn_source 'fine-focus sealed X-ray tube'
_diffrn_source_type 'Enhance (Mo) X-ray Source'
_exptl_absorpt_coefficient_mu 2.5
_exptl_absorpt_correction_T_max 1.00000
_exptl_absorpt_correction_T_min 0.45932
_exptl_absorpt_correction_type multi-scan
_exptl_absorpt_process_details
;
CrysAlisPro 1.171.39.29d (Rigaku Oxford Diffraction, 2017)
Empirical absorption correction using spherical harmonics,
 implemented in SCALE3 ABSPACK scaling algorithm.
;
_exptl_crystal_colour Black
_exptl_crystal_density_diffrn 1.57
_exptl_crystal_description Plate
_exptl_crystal_F_000 1000
_exptl_crystal_size_max 0.35
_exptl_crystal_size_mid 0.3
_exptl_crystal_size_min 0.27
_refine_diff_density_max 0.974
_refine_diff_density_min -0.440
_refine_diff_density_rms 0.075
_refine_ls_extinction_method none
_refine_ls_goodness_of_fit_ref 0.969
_refine_ls_hydrogen_treatment constr
_refine_ls_matrix_type full
_refine_ls_number_parameters 511
_refine_ls_number_reflns 9608
_refine_ls_number_restraints 0
_refine_ls_restrained_S_all 0.969
_refine_ls_R_factor_all 0.0721
_refine_ls_R_factor_gt 0.0459
_refine_ls_shift/su_max 0.001
_refine_ls_shift/su_mean 0.000
_refine_ls_structure_factor_coef Fsqd
_refine_ls_weighting_details 'w=1/[\s^2^(Fo^2^)+(0.1000P)^2^] where P=(Fo^2^+2Fc^2^)/3'
_refine_ls_weighting_scheme calc
_refine_ls_wR_factor_gt 0.1279
_refine_ls_wR_factor_ref 0.1415
_reflns_Friedel_coverage 0.000
_reflns_number_gt 7067
_reflns_number_total 9608
_reflns_threshold_expression 'I > 2\s(I)'
_cod_data_source_file d5dt02175h2.cif
_cod_data_source_block Complex_2
_cod_database_code 7720009
_shelx_shelxl_version_number 2018/3
_chemical_oxdiff_formula 'C H N O Fe Se'
_shelx_space_group_comment
;
The symmetry employed for this shelxl refinement is uniquely defined
by the following loop, which should always be used as a source of
symmetry information in preference to the above space-group names.
They are only intended as comments.
;
_olex2_refinement_description
;
1. Fixed Uiso
 At 1.2 times of:
  All C(H) groups, All C(H,H) groups, All N(H) groups
 At 1.5 times of:
  All C(H,H,H) groups, All O(H) groups
2.a Ternary CH refined with riding coordinates:
 N5(H5), N2(H2)
2.b Secondary CH2 refined with riding coordinates:
 C9(H9A,H9B), C27(H27A,H27B), C8(H8A,H8B), C28(H28A,H28B), C29(H29A,H29B),
 C10(H10A,H10B)
2.c Aromatic/amide H refined with riding coordinates:
 C26(H26), C7(H7), C5(H5A), C3(H3), C4(H4), C24(H24), C22(H22), C12(H12),
 C16(H16), C35(H35), C23(H23), C14(H14), C31(H31), C13(H13), C32(H32), C15(H15),
  C33(H33), C34(H34)
2.d Idealised Me refined as rotating group:
 C38(H38A,H38B,H38C), C19(H19A,H19B,H19C), C36(H36A,H36B,H36C), C17(H17A,H17B,
 H17C), C39(H39A,H39B,H39C)
2.e Idealised tetrahedral OH refined as rotating group:
 O7(H7A)
;
_olex2_submission_special_instructions 'No special instructions were received'
_oxdiff_exptl_absorpt_empirical_details
;
Empirical correction (ABSPACK) includes:
- Absorption correction using spherical harmonics
- Frame scaling
;
_oxdiff_exptl_absorpt_empirical_full_max 1.609
_oxdiff_exptl_absorpt_empirical_full_min 0.616

loop_
_space_group_symop_operation_xyz
'x, y, z'
'-x, -y, -z'

loop_
_atom_site_label
_atom_site_type_symbol
_atom_site_fract_x
_atom_site_fract_y
_atom_site_fract_z
_atom_site_U_iso_or_equiv
_atom_site_adp_type
_atom_site_occupancy
_atom_site_site_symmetry_order
_atom_site_calc_flag
_atom_site_refinement_flags_posn
_atom_site_refinement_flags_adp
_atom_site_refinement_flags_occupancy
_atom_site_disorder_assembly
_atom_site_disorder_group
Se2 Se -0.03303(3) 0.94598(4) 0.61721(2) 0.05388(13) Uani 1 1 d . . . . .
Fe2 Fe 0.42238(4) 0.58693(4) 0.56104(2) 0.02833(12) Uani 1 1 d . . . . .
Fe1 Fe 0.45916(4) 0.41934(4) 0.96452(2) 0.02912(12) Uani 1 1 d . . . . .
Se1 Se 0.67931(5) 0.09963(4) 0.79820(2) 0.07059(16) Uani 1 1 d . . . . .
O4 O 0.4291(2) 0.59143(18) 0.45898(10) 0.0308(4) Uani 1 1 d . . . . .
O2 O 0.60069(19) 0.48739(19) 0.94916(10) 0.0313(4) Uani 1 1 d . . . . .
O3 O 0.5403(2) 0.6762(2) 0.55547(10) 0.0358(5) Uani 1 1 d . . . . .
O1 O 0.3300(2) 0.5725(2) 0.91328(11) 0.0383(5) Uani 1 1 d . . . . .
O6 O 0.6448(2) 0.8589(2) 0.51093(12) 0.0479(6) Uani 1 1 d . . . . .
O5 O 0.2375(2) 0.7807(2) 0.81458(12) 0.0488(6) Uani 1 1 d . . . . .
N1 N 0.3122(3) 0.3372(2) 0.99793(13) 0.0349(6) Uani 1 1 d . . . . .
N4 N 0.4285(2) 0.5296(2) 0.67341(12) 0.0334(5) Uani 1 1 d . . . . .
N6 N 0.2474(3) 0.7605(3) 0.57267(14) 0.0405(6) Uani 1 1 d . . . . .
N5 N 0.2744(3) 0.4879(2) 0.60059(13) 0.0350(5) Uani 1 1 d . . . . .
H5 H 0.328120 0.393199 0.593794 0.042 Uiso 1 1 calc R U . . .
N2 N 0.5616(3) 0.2374(2) 1.04299(13) 0.0361(6) Uani 1 1 d . . . . .
H2 H 0.604030 0.264709 1.071898 0.043 Uiso 1 1 calc R U . . .
N3 N 0.5478(3) 0.3161(3) 0.88045(14) 0.0431(6) Uani 1 1 d . . . . .
O7 O 0.5745(3) 0.7996(3) 0.39481(15) 0.0699(8) Uani 1 1 d . . . . .
H7A H 0.588279 0.803669 0.434323 0.105 Uiso 1 1 calc R U . . .
C1 C 0.2207(3) 0.5886(3) 0.89038(15) 0.0323(6) Uani 1 1 d . . . . .
C26 C 0.4728(3) 0.5756(3) 0.70966(16) 0.0380(7) Uani 1 1 d . . . . .
H26 H 0.463002 0.545052 0.760674 0.046 Uiso 1 1 calc R U . . .
C18 C 0.5982(3) 0.2312(3) 0.84778(16) 0.0365(7) Uani 1 1 d . . . . .
C6 C 0.1557(3) 0.4983(3) 0.91677(15) 0.0350(7) Uani 1 1 d . . . . .
C20 C 0.5656(3) 0.7158(3) 0.60537(16) 0.0346(7) Uani 1 1 d . . . . .
C37 C 0.1373(3) 0.8343(3) 0.58954(16) 0.0356(7) Uani 1 1 d . . . . .
C7 C 0.2039(3) 0.3802(3) 0.97038(16) 0.0370(7) Uani 1 1 d . . . . .
H7 H 0.150068 0.328815 0.987066 0.044 Uiso 1 1 calc R U . . .
C25 C 0.5364(3) 0.6698(3) 0.68039(16) 0.0396(7) Uani 1 1 d . . . . .
C2 C 0.1671(3) 0.7011(3) 0.83639(16) 0.0384(7) Uani 1 1 d . . . . .
C5 C 0.0409(3) 0.5226(4) 0.88796(18) 0.0472(8) Uani 1 1 d . . . . .
H5A H -0.003781 0.462801 0.905486 0.057 Uiso 1 1 calc R U . . .
C21 C 0.6253(3) 0.8113(3) 0.58420(17) 0.0425(8) Uani 1 1 d . . . . .
C9 C 0.4473(4) 0.2073(3) 1.09347(16) 0.0423(7) Uani 1 1 d . . . . .
H9A H 0.397205 0.274403 1.125312 0.051 Uiso 1 1 calc R U . . .
H9B H 0.484390 0.118218 1.124448 0.051 Uiso 1 1 calc R U . . .
C27 C 0.3615(3) 0.4392(3) 0.71205(16) 0.0400(7) Uani 1 1 d . . . . .
H27A H 0.336853 0.442953 0.764388 0.048 Uiso 1 1 calc R U . . .
H27B H 0.423745 0.346400 0.706376 0.048 Uiso 1 1 calc R U . . .
C3 C 0.0547(3) 0.7206(4) 0.80940(18) 0.0484(8) Uani 1 1 d . . . . .
H3 H 0.019564 0.796023 0.772915 0.058 Uiso 1 1 calc R U . . .
C30 C 0.0594(3) 0.4683(3) 0.59782(19) 0.0448(8) Uani 1 1 d . . . . .
C11 C 0.7557(4) 0.0104(3) 1.06600(17) 0.0473(8) Uani 1 1 d . . . . .
C8 C 0.3511(4) 0.2095(3) 1.05038(18) 0.0448(8) Uani 1 1 d . . . . .
H8A H 0.396730 0.133564 1.024294 0.054 Uiso 1 1 calc R U . . .
H8B H 0.268517 0.201717 1.083220 0.054 Uiso 1 1 calc R U . . .
C28 C 0.2345(3) 0.4827(3) 0.68035(17) 0.0418(7) Uani 1 1 d . . . . .
H28A H 0.190554 0.418612 0.702300 0.050 Uiso 1 1 calc R U . . .
H28B H 0.168235 0.571780 0.690647 0.050 Uiso 1 1 calc R U . . .
C29 C 0.1537(3) 0.5397(3) 0.56381(19) 0.0448(8) Uani 1 1 d . . . . .
H29A H 0.186082 0.530580 0.512256 0.054 Uiso 1 1 calc R U . . .
H29B H 0.101590 0.635973 0.565299 0.054 Uiso 1 1 calc R U . . .
C4 C -0.0070(3) 0.6310(4) 0.83517(19) 0.0523(9) Uani 1 1 d . . . . .
H4 H -0.083783 0.645008 0.815867 0.063 Uiso 1 1 calc R U . . .
C38 C 0.3371(4) 0.6920(4) 0.41305(18) 0.0499(8) Uani 1 1 d . . . . .
H38A H 0.252689 0.742972 0.442752 0.075 Uiso 1 1 calc R U . . .
H38B H 0.315585 0.650220 0.382817 0.075 Uiso 1 1 calc R U . . .
H38C H 0.379776 0.752093 0.381937 0.075 Uiso 1 1 calc R U . . .
C10 C 0.6723(4) 0.1217(3) 1.01234(18) 0.0474(8) Uani 1 1 d . . . . .
H10A H 0.735151 0.154312 0.973735 0.057 Uiso 1 1 calc R U . . .
H10B H 0.630793 0.084463 0.989303 0.057 Uiso 1 1 calc R U . . .
C19 C 0.7385(3) 0.4295(4) 0.9153(2) 0.0512(9) Uani 1 1 d . . . . .
H19A H 0.794996 0.367640 0.951901 0.077 Uiso 1 1 calc R U . . .
H19B H 0.771852 0.499919 0.891010 0.077 Uiso 1 1 calc R U . . .
H19C H 0.744041 0.380802 0.879404 0.077 Uiso 1 1 calc R U . . .
C36 C 0.6974(5) 0.9623(4) 0.4873(2) 0.0639(11) Uani 1 1 d . . . . .
H36A H 0.712186 0.984869 0.434209 0.096 Uiso 1 1 calc R U . . .
H36B H 0.784353 0.930149 0.504515 0.096 Uiso 1 1 calc R U . . .
H36C H 0.631161 1.041810 0.507205 0.096 Uiso 1 1 calc R U . . .
C24 C 0.5715(4) 0.7121(4) 0.7308(2) 0.0610(11) Uani 1 1 d . . . . .
H24 H 0.551303 0.680112 0.781196 0.073 Uiso 1 1 calc R U . . .
C17 C 0.2016(5) 0.8859(4) 0.7531(2) 0.0642(11) Uani 1 1 d . . . . .
H17A H 0.223623 0.847316 0.709959 0.096 Uiso 1 1 calc R U . . .
H17B H 0.253444 0.940737 0.745520 0.096 Uiso 1 1 calc R U . . .
H17C H 0.103333 0.941478 0.761926 0.096 Uiso 1 1 calc R U . . .
C22 C 0.6613(4) 0.8484(4) 0.6345(2) 0.0620(11) Uani 1 1 d . . . . .
H22 H 0.705167 0.908796 0.618949 0.074 Uiso 1 1 calc R U . . .
C12 C 0.7158(5) -0.0946(4) 1.1037(2) 0.0631(11) Uani 1 1 d . . . . .
H12 H 0.634288 -0.095078 1.096513 0.076 Uiso 1 1 calc R U . . .
C16 C 0.8735(4) 0.0087(4) 1.0778(2) 0.0661(11) Uani 1 1 d . . . . .
H16 H 0.901842 0.079173 1.052909 0.079 Uiso 1 1 calc R U . . .
C35 C 0.0828(4) 0.3543(4) 0.5765(3) 0.0678(12) Uani 1 1 d . . . . .
H35 H 0.152747 0.324864 0.536839 0.081 Uiso 1 1 calc R U . . .
C23 C 0.6341(5) 0.7984(5) 0.7077(2) 0.0733(13) Uani 1 1 d . . . . .
H23 H 0.659510 0.824840 0.742009 0.088 Uiso 1 1 calc R U . . .
C14 C 0.9100(6) -0.1981(5) 1.1623(2) 0.0841(16) Uani 1 1 d . . . . .
H14 H 0.962744 -0.269647 1.195389 0.101 Uiso 1 1 calc R U . . .
C31 C -0.0482(4) 0.5116(5) 0.6525(2) 0.0708(12) Uani 1 1 d . . . . .
H31 H -0.071362 0.593669 0.666478 0.085 Uiso 1 1 calc R U . . .
C13 C 0.7949(7) -0.1970(4) 1.1512(2) 0.0845(16) Uani 1 1 d . . . . .
H13 H 0.767311 -0.267844 1.176486 0.101 Uiso 1 1 calc R U . . .
C32 C -0.1239(5) 0.4327(9) 0.6879(3) 0.103(2) Uani 1 1 d . . . . .
H32 H -0.196687 0.461546 0.726552 0.124 Uiso 1 1 calc R U . . .
C15 C 0.9529(5) -0.0974(6) 1.1267(3) 0.0823(15) Uani 1 1 d . . . . .
H15 H 1.034786 -0.099005 1.134781 0.099 Uiso 1 1 calc R U . . .
C33 C -0.0959(6) 0.3192(8) 0.6683(4) 0.105(2) Uani 1 1 d . . . . .
H33 H -0.146382 0.266426 0.693557 0.126 Uiso 1 1 calc R U . . .
C39 C 0.6358(6) 0.8728(5) 0.3370(3) 0.0836(14) Uani 1 1 d . . . . .
H39A H 0.613741 0.873891 0.291283 0.125 Uiso 1 1 calc R U . . .
H39B H 0.735389 0.830864 0.334967 0.125 Uiso 1 1 calc R U . . .
H39C H 0.600931 0.964577 0.344798 0.125 Uiso 1 1 calc R U . . .
C34 C 0.0033(6) 0.2805(5) 0.6132(4) 0.107(2) Uani 1 1 d . . . . .
H34 H 0.021139 0.200978 0.598190 0.129 Uiso 1 1 calc R U . . .

loop_
_atom_site_aniso_label
_atom_site_aniso_U_11
_atom_site_aniso_U_22
_atom_site_aniso_U_33
_atom_site_aniso_U_23
_atom_site_aniso_U_13
_atom_site_aniso_U_12
Se2 0.0369(2) 0.0533(2) 0.0653(3) -0.01189(18) -0.01149(16) -0.01037(17)
Fe2 0.0364(2) 0.0286(2) 0.0239(2) -0.00394(16) -0.00406(16) -0.01747(18)
Fe1 0.0329(2) 0.0288(2) 0.0290(2) -0.00283(16) -0.00846(16) -0.01489(18)
Se1 0.1062(4) 0.0485(2) 0.0537(3) -0.02042(19) 0.0003(2) -0.0291(2)
O4 0.0370(11) 0.0287(10) 0.0262(10) -0.0010(8) -0.0093(8) -0.0128(9)
O2 0.0282(10) 0.0358(10) 0.0326(10) -0.0096(8) -0.0019(8) -0.0150(9)
O3 0.0459(12) 0.0416(12) 0.0301(10) -0.0085(9) -0.0017(9) -0.0278(10)
O1 0.0431(12) 0.0337(11) 0.0440(12) 0.0042(9) -0.0208(10) -0.0197(10)
O6 0.0611(15) 0.0527(14) 0.0461(13) -0.0067(11) -0.0031(11) -0.0416(12)
O5 0.0617(15) 0.0430(13) 0.0451(13) 0.0070(10) -0.0229(11) -0.0248(12)
N1 0.0436(15) 0.0328(13) 0.0334(13) -0.0006(10) -0.0084(11) -0.0218(12)
N4 0.0389(14) 0.0391(14) 0.0248(12) -0.0029(10) -0.0034(10) -0.0206(12)
N6 0.0445(16) 0.0318(13) 0.0461(15) -0.0074(12) -0.0040(12) -0.0178(13)
N5 0.0391(14) 0.0370(13) 0.0322(13) -0.0019(11) -0.0069(10) -0.0201(12)
N2 0.0400(14) 0.0320(13) 0.0337(13) -0.0047(10) -0.0084(11) -0.0116(11)
N3 0.0566(17) 0.0432(15) 0.0331(14) -0.0093(12) -0.0079(12) -0.0214(14)
O7 0.097(2) 0.0610(17) 0.0544(16) -0.0057(14) -0.0088(15) -0.0391(17)
C1 0.0320(15) 0.0375(16) 0.0299(15) -0.0104(12) -0.0077(12) -0.0121(13)
C26 0.0466(18) 0.0451(17) 0.0252(14) -0.0038(13) -0.0081(13) -0.0213(15)
C18 0.0477(18) 0.0393(17) 0.0266(14) 0.0029(13) -0.0096(13) -0.0243(15)
C6 0.0322(15) 0.0456(17) 0.0312(15) -0.0114(13) -0.0047(12) -0.0168(14)
C20 0.0342(15) 0.0399(16) 0.0358(16) -0.0101(13) -0.0071(12) -0.0176(14)
C37 0.0421(18) 0.0337(16) 0.0374(16) -0.0028(13) -0.0084(13) -0.0219(15)
C7 0.0386(17) 0.0459(18) 0.0357(16) -0.0114(14) -0.0007(13) -0.0256(15)
C25 0.0460(18) 0.0498(18) 0.0321(16) -0.0081(14) -0.0068(13) -0.0265(16)
C2 0.0417(17) 0.0392(17) 0.0324(16) -0.0097(13) -0.0086(13) -0.0113(14)
C5 0.0363(17) 0.064(2) 0.0478(19) -0.0136(17) -0.0046(15) -0.0258(17)
C21 0.0451(18) 0.0508(19) 0.0419(18) -0.0088(15) -0.0042(14) -0.0299(16)
C9 0.057(2) 0.0372(17) 0.0302(16) 0.0009(13) -0.0077(14) -0.0202(16)
C27 0.0523(19) 0.0406(17) 0.0288(15) 0.0003(13) -0.0023(13) -0.0264(15)
C3 0.0421(18) 0.052(2) 0.0406(18) -0.0062(15) -0.0172(15) -0.0049(16)
C30 0.0363(17) 0.0458(19) 0.053(2) -0.0024(16) -0.0116(15) -0.0181(15)
C11 0.056(2) 0.0349(17) 0.0344(17) -0.0086(14) -0.0054(15) -0.0039(16)
C8 0.057(2) 0.0382(17) 0.0429(18) 0.0035(14) -0.0121(16) -0.0269(16)
C28 0.0467(18) 0.0466(18) 0.0380(17) -0.0051(14) -0.0021(14) -0.0282(16)
C29 0.0478(19) 0.0481(19) 0.0493(19) -0.0020(15) -0.0147(15) -0.0291(16)
C4 0.0340(17) 0.075(3) 0.050(2) -0.0100(19) -0.0141(15) -0.0210(18)
C38 0.0478(19) 0.051(2) 0.0391(18) -0.0003(15) -0.0168(15) -0.0089(17)
C10 0.057(2) 0.0378(17) 0.0365(17) -0.0066(14) -0.0069(15) -0.0096(16)
C19 0.0392(18) 0.059(2) 0.059(2) -0.0217(18) 0.0045(16) -0.0235(17)
C36 0.083(3) 0.070(3) 0.063(2) -0.005(2) -0.005(2) -0.060(2)
C24 0.084(3) 0.087(3) 0.0409(19) -0.0144(19) -0.0113(19) -0.057(3)
C17 0.088(3) 0.050(2) 0.048(2) 0.0141(18) -0.024(2) -0.029(2)
C22 0.078(3) 0.081(3) 0.061(2) -0.018(2) -0.008(2) -0.061(2)
C12 0.092(3) 0.040(2) 0.045(2) -0.0037(17) -0.013(2) -0.018(2)
C16 0.053(2) 0.067(3) 0.059(2) -0.017(2) -0.0044(19) -0.006(2)
C35 0.049(2) 0.057(2) 0.110(4) -0.025(2) -0.011(2) -0.028(2)
C23 0.102(3) 0.108(4) 0.054(2) -0.018(2) -0.019(2) -0.076(3)
C14 0.097(4) 0.065(3) 0.050(3) -0.004(2) -0.023(3) 0.005(3)
C31 0.042(2) 0.093(3) 0.072(3) -0.024(2) -0.0084(19) -0.018(2)
C13 0.124(5) 0.042(2) 0.053(3) 0.0007(19) -0.010(3) -0.012(3)
C32 0.045(3) 0.191(7) 0.061(3) 0.013(4) -0.007(2) -0.059(4)
C15 0.053(3) 0.094(4) 0.078(3) -0.038(3) -0.014(2) 0.004(3)
C33 0.066(4) 0.133(5) 0.124(5) 0.044(4) -0.045(4) -0.070(4)
C39 0.113(4) 0.065(3) 0.067(3) 0.003(2) -0.012(3) -0.041(3)
C34 0.075(4) 0.066(3) 0.202(7) 0.006(4) -0.061(4) -0.044(3)

loop_
_atom_type_symbol
_atom_type_description
_atom_type_scat_dispersion_real
_atom_type_scat_dispersion_imag
_atom_type_scat_source
C C 0.0033 0.0016 'International Tables Vol C Tables 4.2.6.8 and 6.1.1.4'
H H 0.0000 0.0000 'International Tables Vol C Tables 4.2.6.8 and 6.1.1.4'
N N 0.0061 0.0033 'International Tables Vol C Tables 4.2.6.8 and 6.1.1.4'
O O 0.0106 0.0060 'International Tables Vol C Tables 4.2.6.8 and 6.1.1.4'
Fe Fe 0.3463 0.8444 'International Tables Vol C Tables 4.2.6.8 and 6.1.1.4'
Se Se -0.0929 2.2259 'International Tables Vol C Tables 4.2.6.8 and 6.1.1.4'

loop_
_geom_angle_atom_site_label_1
_geom_angle_atom_site_label_2
_geom_angle_atom_site_label_3
_geom_angle
_geom_angle_site_symmetry_1
_geom_angle_site_symmetry_3
_geom_angle_publ_flag
O4 Fe2 O4 75.30(8) . 2_666 ?
O4 Fe2 N4 165.31(9) . . ?
O4 Fe2 N4 92.30(9) 2_666 . ?
O4 Fe2 N6 97.57(9) . . ?
O4 Fe2 N6 168.91(9) 2_666 . ?
O4 Fe2 N5 93.52(8) . . ?
O4 Fe2 N5 88.11(9) 2_666 . ?
O3 Fe2 O4 102.57(8) . . ?
O3 Fe2 O4 97.97(8) . 2_666 ?
O3 Fe2 N4 86.71(9) . . ?
O3 Fe2 N6 91.83(10) . . ?
O3 Fe2 N5 163.77(9) . . ?
N4 Fe2 N5 77.98(9) . . ?
N6 Fe2 N4 93.43(10) . . ?
N6 Fe2 N5 83.82(10) . . ?
O2 Fe1 O2 78.14(8) . 2_667 ?
O2 Fe1 N1 171.02(9) . . ?
O2 Fe1 N1 95.40(9) 2_667 . ?
O2 Fe1 N2 93.82(9) . . ?
O2 Fe1 N2 83.91(9) 2_667 . ?
O2 Fe1 N3 95.45(10) . . ?
O2 Fe1 N3 171.67(10) 2_667 . ?
O1 Fe1 O2 90.13(9) . 2_667 ?
O1 Fe1 O2 98.07(8) . . ?
O1 Fe1 N1 88.08(9) . . ?
O1 Fe1 N2 165.33(9) . . ?
O1 Fe1 N3 96.09(10) . . ?
N1 Fe1 N2 79.18(10) . . ?
N3 Fe1 N1 90.36(10) . . ?
N3 Fe1 N2 91.28(10) . . ?
Fe2 O4 Fe2 104.70(8) . 2_666 ?
C38 O4 Fe2 126.34(19) . . ?
C38 O4 Fe2 128.54(19) . 2_666 ?
Fe1 O2 Fe1 101.86(8) . 2_667 ?
C19 O2 Fe1 126.57(19) . . ?
C19 O2 Fe1 123.86(19) . 2_667 ?
C20 O3 Fe2 131.52(18) . . ?
C1 O1 Fe1 131.21(18) . . ?
C21 O6 C36 116.5(3) . . ?
C2 O5 C17 117.3(3) . . ?
C7 N1 Fe1 125.0(2) . . ?
C7 N1 C8 119.7(3) . . ?
C8 N1 Fe1 114.75(19) . . ?
C26 N4 Fe2 126.3(2) . . ?
C26 N4 C27 119.0(2) . . ?
C27 N4 Fe2 114.39(19) . . ?
C37 N6 Fe2 163.0(2) . . ?
Fe2 N5 H5 106.0 . . ?
C28 N5 Fe2 107.14(18) . . ?
C28 N5 H5 106.0 . . ?
C29 N5 Fe2 118.58(18) . . ?
C29 N5 H5 106.0 . . ?
C29 N5 C28 112.2(2) . . ?
Fe1 N2 H2 106.7 . . ?
C9 N2 Fe1 104.67(18) . . ?
C9 N2 H2 106.7 . . ?
C10 N2 Fe1 117.18(19) . . ?
C10 N2 H2 106.7 . . ?
C10 N2 C9 114.3(2) . . ?
C18 N3 Fe1 162.3(2) . . ?
C39 O7 H7A 109.5 . . ?
O1 C1 C6 123.1(3) . . ?
O1 C1 C2 118.1(3) . . ?
C2 C1 C6 118.8(3) . . ?
N4 C26 H26 116.9 . . ?
N4 C26 C25 126.1(3) . . ?
C25 C26 H26 116.9 . . ?
N3 C18 Se1 178.7(3) . . ?
C1 C6 C7 122.9(3) . . ?
C5 C6 C1 119.0(3) . . ?
C5 C6 C7 118.1(3) . . ?
O3 C20 C25 123.8(3) . . ?
O3 C20 C21 119.6(3) . . ?
C25 C20 C21 116.6(3) . . ?
N6 C37 Se2 178.8(3) . . ?
N1 C7 C6 126.5(3) . . ?
N1 C7 H7 116.8 . . ?
C6 C7 H7 116.8 . . ?
C20 C25 C26 122.6(3) . . ?
C24 C25 C26 116.5(3) . . ?
C24 C25 C20 120.9(3) . . ?
O5 C2 C1 114.0(3) . . ?
O5 C2 C3 125.7(3) . . ?
C3 C2 C1 120.2(3) . . ?
C6 C5 H5A 119.6 . . ?
C4 C5 C6 120.8(3) . . ?
C4 C5 H5A 119.6 . . ?
O6 C21 C20 114.6(3) . . ?
C22 C21 O6 124.3(3) . . ?
C22 C21 C20 121.1(3) . . ?
N2 C9 H9A 109.8 . . ?
N2 C9 H9B 109.8 . . ?
N2 C9 C8 109.5(2) . . ?
H9A C9 H9B 108.2 . . ?
C8 C9 H9A 109.8 . . ?
C8 C9 H9B 109.8 . . ?
N4 C27 H27A 110.2 . . ?
N4 C27 H27B 110.2 . . ?
N4 C27 C28 107.7(2) . . ?
H27A C27 H27B 108.5 . . ?
C28 C27 H27A 110.2 . . ?
C28 C27 H27B 110.2 . . ?
C2 C3 H3 119.8 . . ?
C4 C3 C2 120.3(3) . . ?
C4 C3 H3 119.8 . . ?
C35 C30 C29 120.1(3) . . ?
C35 C30 C31 118.1(4) . . ?
C31 C30 C29 121.7(4) . . ?
C12 C11 C10 120.7(4) . . ?
C16 C11 C10 120.6(3) . . ?
C16 C11 C12 118.7(4) . . ?
N1 C8 C9 108.2(2) . . ?
N1 C8 H8A 110.1 . . ?
N1 C8 H8B 110.1 . . ?
C9 C8 H8A 110.1 . . ?
C9 C8 H8B 110.1 . . ?
H8A C8 H8B 108.4 . . ?
N5 C28 C27 108.5(2) . . ?
N5 C28 H28A 110.0 . . ?
N5 C28 H28B 110.0 . . ?
C27 C28 H28A 110.0 . . ?
C27 C28 H28B 110.0 . . ?
H28A C28 H28B 108.4 . . ?
N5 C29 C30 113.1(3) . . ?
N5 C29 H29A 109.0 . . ?
N5 C29 H29B 109.0 . . ?
C30 C29 H29A 109.0 . . ?
C30 C29 H29B 109.0 . . ?
H29A C29 H29B 107.8 . . ?
C5 C4 C3 120.9(3) . . ?
C5 C4 H4 119.6 . . ?
C3 C4 H4 119.6 . . ?
O4 C38 H38A 109.5 . . ?
O4 C38 H38B 109.5 . . ?
O4 C38 H38C 109.5 . . ?
H38A C38 H38B 109.5 . . ?
H38A C38 H38C 109.5 . . ?
H38B C38 H38C 109.5 . . ?
N2 C10 C11 115.5(3) . . ?
N2 C10 H10A 108.4 . . ?
N2 C10 H10B 108.4 . . ?
C11 C10 H10A 108.4 . . ?
C11 C10 H10B 108.4 . . ?
H10A C10 H10B 107.5 . . ?
O2 C19 H19A 109.5 . . ?
O2 C19 H19B 109.5 . . ?
O2 C19 H19C 109.5 . . ?
H19A C19 H19B 109.5 . . ?
H19A C19 H19C 109.5 . . ?
H19B C19 H19C 109.5 . . ?
O6 C36 H36A 109.5 . . ?
O6 C36 H36B 109.5 . . ?
O6 C36 H36C 109.5 . . ?
H36A C36 H36B 109.5 . . ?
H36A C36 H36C 109.5 . . ?
H36B C36 H36C 109.5 . . ?
C25 C24 H24 119.9 . . ?
C23 C24 C25 120.3(3) . . ?
C23 C24 H24 119.9 . . ?
O5 C17 H17A 109.5 . . ?
O5 C17 H17B 109.5 . . ?
O5 C17 H17C 109.5 . . ?
H17A C17 H17B 109.5 . . ?
H17A C17 H17C 109.5 . . ?
H17B C17 H17C 109.5 . . ?
C21 C22 H22 119.7 . . ?
C21 C22 C23 120.5(3) . . ?
C23 C22 H22 119.7 . . ?
C11 C12 H12 120.0 . . ?
C13 C12 C11 119.9(5) . . ?
C13 C12 H12 120.0 . . ?
C11 C16 H16 119.8 . . ?
C11 C16 C15 120.4(5) . . ?
C15 C16 H16 119.8 . . ?
C30 C35 H35 120.0 . . ?
C30 C35 C34 120.0(5) . . ?
C34 C35 H35 120.0 . . ?
C24 C23 C22 120.5(3) . . ?
C24 C23 H23 119.7 . . ?
C22 C23 H23 119.7 . . ?
C13 C14 H14 119.5 . . ?
C13 C14 C15 121.0(5) . . ?
C15 C14 H14 119.5 . . ?
C30 C31 H31 120.4 . . ?
C30 C31 C32 119.2(5) . . ?
C32 C31 H31 120.4 . . ?
C12 C13 H13 119.5 . . ?
C14 C13 C12 121.0(5) . . ?
C14 C13 H13 119.5 . . ?
C31 C32 H32 119.2 . . ?
C33 C32 C31 121.6(5) . . ?
C33 C32 H32 119.2 . . ?
C16 C15 H15 120.5 . . ?
C14 C15 C16 119.0(5) . . ?
C14 C15 H15 120.5 . . ?
C32 C33 H33 120.4 . . ?
C34 C33 C32 119.3(5) . . ?
C34 C33 H33 120.4 . . ?
O7 C39 H39A 109.5 . . ?
O7 C39 H39B 109.5 . . ?
O7 C39 H39C 109.5 . . ?
H39A C39 H39B 109.5 . . ?
H39A C39 H39C 109.5 . . ?
H39B C39 H39C 109.5 . . ?
C35 C34 H34 119.2 . . ?
C33 C34 C35 121.6(6) . . ?
C33 C34 H34 119.2 . . ?

loop_
_geom_bond_atom_site_label_1
_geom_bond_atom_site_label_2
_geom_bond_distance
_geom_bond_site_symmetry_2
_geom_bond_publ_flag
Se2 C37 1.779(3) . ?
Fe2 O4 1.9553(18) . ?
Fe2 O4 2.0260(19) 2_666 ?
Fe2 O3 1.9449(19) . ?
Fe2 N4 2.112(2) . ?
Fe2 N6 2.077(3) . ?
Fe2 N5 2.241(2) . ?
Fe1 O2 2.0411(19) 2_667 ?
Fe1 O2 1.9581(19) . ?
Fe1 O1 1.910(2) . ?
Fe1 N1 2.093(2) . ?
Fe1 N2 2.231(2) . ?
Fe1 N3 2.052(3) . ?
Se1 C18 1.769(3) . ?
O4 C38 1.422(4) . ?
O2 C19 1.416(4) . ?
O3 C20 1.313(3) . ?
O1 C1 1.317(3) . ?
O6 C21 1.373(4) . ?
O6 C36 1.449(4) . ?
O5 C2 1.357(4) . ?
O5 C17 1.432(4) . ?
N1 C7 1.278(4) . ?
N1 C8 1.480(4) . ?
N4 C26 1.277(4) . ?
N4 C27 1.456(4) . ?
N6 C37 1.152(4) . ?
N5 H5 1.0000 . ?
N5 C28 1.489(4) . ?
N5 C29 1.488(4) . ?
N2 H2 1.0000 . ?
N2 C9 1.489(4) . ?
N2 C10 1.485(4) . ?
N3 C18 1.151(4) . ?
O7 H7A 0.8400 . ?
O7 C39 1.412(5) . ?
C1 C6 1.415(4) . ?
C1 C2 1.415(4) . ?
C26 H26 0.9500 . ?
C26 C25 1.443(4) . ?
C6 C7 1.434(4) . ?
C6 C5 1.407(4) . ?
C20 C25 1.408(4) . ?
C20 C21 1.424(4) . ?
C7 H7 0.9500 . ?
C25 C24 1.406(5) . ?
C2 C3 1.381(5) . ?
C5 H5A 0.9500 . ?
C5 C4 1.364(5) . ?
C21 C22 1.371(5) . ?
C9 H9A 0.9900 . ?
C9 H9B 0.9900 . ?
C9 C8 1.507(5) . ?
C27 H27A 0.9900 . ?
C27 H27B 0.9900 . ?
C27 C28 1.507(5) . ?
C3 H3 0.9500 . ?
C3 C4 1.381(5) . ?
C30 C29 1.507(4) . ?
C30 C35 1.367(5) . ?
C30 C31 1.374(5) . ?
C11 C10 1.511(5) . ?
C11 C12 1.403(5) . ?
C11 C16 1.371(6) . ?
C8 H8A 0.9900 . ?
C8 H8B 0.9900 . ?
C28 H28A 0.9900 . ?
C28 H28B 0.9900 . ?
C29 H29A 0.9900 . ?
C29 H29B 0.9900 . ?
C4 H4 0.9500 . ?
C38 H38A 0.9800 . ?
C38 H38B 0.9800 . ?
C38 H38C 0.9800 . ?
C10 H10A 0.9900 . ?
C10 H10B 0.9900 . ?
C19 H19A 0.9800 . ?
C19 H19B 0.9800 . ?
C19 H19C 0.9800 . ?
C36 H36A 0.9800 . ?
C36 H36B 0.9800 . ?
C36 H36C 0.9800 . ?
C24 H24 0.9500 . ?
C24 C23 1.355(5) . ?
C17 H17A 0.9800 . ?
C17 H17B 0.9800 . ?
C17 H17C 0.9800 . ?
C22 H22 0.9500 . ?
C22 C23 1.384(6) . ?
C12 H12 0.9500 . ?
C12 C13 1.379(6) . ?
C16 H16 0.9500 . ?
C16 C15 1.413(6) . ?
C35 H35 0.9500 . ?
C35 C34 1.404(7) . ?
C23 H23 0.9500 . ?
C14 H14 0.9500 . ?
C14 C13 1.341(8) . ?
C14 C15 1.373(8) . ?
C31 H31 0.9500 . ?
C31 C32 1.413(8) . ?
C13 H13 0.9500 . ?
C32 H32 0.9500 . ?
C32 C33 1.328(9) . ?
C15 H15 0.9500 . ?
C33 H33 0.9500 . ?
C33 C34 1.324(10) . ?
C39 H39A 0.9800 . ?
C39 H39B 0.9800 . ?
C39 H39C 0.9800 . ?
C34 H34 0.9500 . ?

loop_
_geom_torsion_atom_site_label_1
_geom_torsion_atom_site_label_2
_geom_torsion_atom_site_label_3
_geom_torsion_atom_site_label_4
_geom_torsion
_geom_torsion_site_symmetry_1
_geom_torsion_site_symmetry_2
_geom_torsion_site_symmetry_3
_geom_torsion_site_symmetry_4
_geom_torsion_publ_flag
Fe2 O3 C20 C25 17.4(4) . . . . ?
Fe2 O3 C20 C21 -162.2(2) . . . . ?
Fe2 N4 C26 C25 -4.5(5) . . . . ?
Fe2 N4 C27 C28 -38.6(3) . . . . ?
Fe2 N5 C28 C27 -43.9(3) . . . . ?
Fe2 N5 C29 C30 -177.4(2) . . . . ?
Fe1 O1 C1 C6 17.4(4) . . . . ?
Fe1 O1 C1 C2 -162.1(2) . . . . ?
Fe1 N1 C7 C6 -6.1(4) . . . . ?
Fe1 N1 C8 C9 28.4(3) . . . . ?
Fe1 N2 C9 C8 48.8(3) . . . . ?
Fe1 N2 C10 C11 169.6(2) . . . . ?
O3 C20 C25 C26 -1.3(5) . . . . ?
O3 C20 C25 C24 177.3(3) . . . . ?
O3 C20 C21 O6 3.2(4) . . . . ?
O3 C20 C21 C22 -175.7(3) . . . . ?
O1 C1 C6 C7 -0.7(5) . . . . ?
O1 C1 C6 C5 -178.8(3) . . . . ?
O1 C1 C2 O5 -0.1(4) . . . . ?
O1 C1 C2 C3 178.4(3) . . . . ?
O6 C21 C22 C23 178.1(4) . . . . ?
O5 C2 C3 C4 178.8(3) . . . . ?
N4 C26 C25 C20 -4.5(5) . . . . ?
N4 C26 C25 C24 176.9(4) . . . . ?
N4 C27 C28 N5 54.6(3) . . . . ?
N2 C9 C8 N1 -52.1(3) . . . . ?
C1 C6 C7 N1 -4.0(5) . . . . ?
C1 C6 C5 C4 0.3(5) . . . . ?
C1 C2 C3 C4 0.4(5) . . . . ?
C26 N4 C27 C28 135.2(3) . . . . ?
C26 C25 C24 C23 178.7(4) . . . . ?
C6 C1 C2 O5 -179.6(3) . . . . ?
C6 C1 C2 C3 -1.0(4) . . . . ?
C6 C5 C4 C3 -0.9(5) . . . . ?
C20 C25 C24 C23 0.1(6) . . . . ?
C20 C21 C22 C23 -3.2(6) . . . . ?
C7 N1 C8 C9 -159.8(3) . . . . ?
C7 C6 C5 C4 -177.9(3) . . . . ?
C25 C20 C21 O6 -176.5(3) . . . . ?
C25 C20 C21 C22 4.6(5) . . . . ?
C25 C24 C23 C22 1.5(8) . . . . ?
C2 C1 C6 C7 178.8(3) . . . . ?
C2 C1 C6 C5 0.7(4) . . . . ?
C2 C3 C4 C5 0.6(5) . . . . ?
C5 C6 C7 N1 174.1(3) . . . . ?
C21 C20 C25 C26 178.4(3) . . . . ?
C21 C20 C25 C24 -3.1(5) . . . . ?
C21 C22 C23 C24 0.0(8) . . . . ?
C9 N2 C10 C11 -67.4(4) . . . . ?
C27 N4 C26 C25 -177.4(3) . . . . ?
C30 C35 C34 C33 0.6(8) . . . . ?
C30 C31 C32 C33 -1.7(8) . . . . ?
C11 C12 C13 C14 0.2(6) . . . . ?
C11 C16 C15 C14 -0.3(6) . . . . ?
C8 N1 C7 C6 -177.1(3) . . . . ?
C28 N5 C29 C30 -51.6(4) . . . . ?
C29 N5 C28 C27 -175.8(3) . . . . ?
C29 C30 C35 C34 173.6(4) . . . . ?
C29 C30 C31 C32 -173.1(4) . . . . ?
C10 N2 C9 C8 -80.8(3) . . . . ?
C10 C11 C12 C13 178.5(3) . . . . ?
C10 C11 C16 C15 -178.4(3) . . . . ?
C36 O6 C21 C20 176.3(3) . . . . ?
C36 O6 C21 C22 -4.9(5) . . . . ?
C17 O5 C2 C1 171.4(3) . . . . ?
C17 O5 C2 C3 -7.1(5) . . . . ?
C12 C11 C10 N2 89.4(4) . . . . ?
C12 C11 C16 C15 0.3(6) . . . . ?
C16 C11 C10 N2 -91.8(4) . . . . ?
C16 C11 C12 C13 -0.3(5) . . . . ?
C35 C30 C29 N5 -86.9(4) . . . . ?
C35 C30 C31 C32 4.4(6) . . . . ?
C31 C30 C29 N5 90.5(4) . . . . ?
C31 C30 C35 C34 -3.9(6) . . . . ?
C31 C32 C33 C34 -1.7(9) . . . . ?
C13 C14 C15 C16 0.1(7) . . . . ?
C32 C33 C34 C35 2.2(9) . . . . ?
C15 C14 C13 C12 -0.1(7) . . . . ?
